data_7232941
loop_
_publ_author_name
'Barton, Benita'
'de Jager, Lize'
'Hosten, Eric C.'

_publ_section_title
;
 Comparing the host behaviour of
 N,N&#x2032;-bis(9-phenyl-9-thioxanthenyl)ethylenediamine and
 N,N&#x2032;-bis(9-phenyl-9-xanthenyl)ethylenediamine in the presence of
 various alkylated aromatic and aniline guests: crystal engineering
 considerations
;
_journal_issue 29
_journal_name_full CrystEngComm
_journal_page_first 4387
_journal_paper_doi 10.1039/C9CE00823C
_journal_volume 21
_journal_year 2019
_chemical_formula_moiety 'C40 H32 N2 O2, C8 H11 N'
_chemical_formula_sum 'C48 H43 N3 O2'
_chemical_formula_weight 693.85
_chemical_melting_point 488.15
_chemical_name_common 'N,N-bis(9-phenyl-9-xanthenyl)ethylenediamine: N,N-dimethylaniline (1:1) '
_space_group_crystal_system triclinic
_space_group_IT_number 2
_space_group_name_Hall '-P 1'
_space_group_name_H-M_alt 'P -1'
_symmetry_space_group_name_Hall '-P 1'
_symmetry_space_group_name_H-M 'P -1'
_atom_sites_solution_hydrogens mixed
_atom_sites_solution_primary dual
_audit_creation_method SHELXL-2018/3
_audit_update_record
;
2019-03-27 deposited with the CCDC.    2019-06-24 downloaded from the CCDC.
;
_cell_angle_alpha 72.461(4)
_cell_angle_beta 76.622(4)
_cell_angle_gamma 67.418(4)
_cell_formula_units_Z 1
_cell_length_a 8.7675(7)
_cell_length_b 8.7903(7)
_cell_length_c 13.7121(11)
_cell_measurement_reflns_used 7210
_cell_measurement_temperature 200(2)
_cell_measurement_theta_max 27.97
_cell_measurement_theta_min 2.54
_cell_volume 922.33(13)
_computing_cell_refinement 'APEX2 v2011.4-1 (Bruker AXS)'
_computing_data_collection 'Bruker Instrument Service v2011.4.0.0'
_computing_data_reduction 'SAINT V7.68A (Bruker AXS, 2009)'
_computing_molecular_graphics 'Ortep-3 for Windows (Farrugia, 2012)'
_computing_publication_material 'PLATON (Spek, 2009) and MERCURY (Macrae, 2008)'
_computing_structure_refinement 'SHELXL-2018/3 (Sheldrick, 2015) and ShelXle (H\"ubschle, 2011)'
_computing_structure_solution 'SHELXT-2018/2 (Sheldrick, 2015)'
_diffrn_ambient_temperature 200(2)
_diffrn_detector_area_resol_mean 8.3333
_diffrn_measured_fraction_theta_full 0.990
_diffrn_measured_fraction_theta_max 0.985
_diffrn_measurement_device_type 'Bruker APEX-II CCD'
_diffrn_measurement_method '\f and \w scans'
_diffrn_radiation_monochromator graphite
_diffrn_radiation_source 'sealed tube'
_diffrn_radiation_type MoK\a
_diffrn_radiation_wavelength 0.71073
_diffrn_reflns_av_unetI/netI 0.0400
_diffrn_reflns_Laue_measured_fraction_full 0.990
_diffrn_reflns_Laue_measured_fraction_max 0.985
_diffrn_reflns_limit_h_max 11
_diffrn_reflns_limit_h_min -11
_diffrn_reflns_limit_k_max 11
_diffrn_reflns_limit_k_min -10
_diffrn_reflns_limit_l_max 18
_diffrn_reflns_limit_l_min 0
_diffrn_reflns_number 4535
_diffrn_reflns_point_group_measured_fraction_full 0.990
_diffrn_reflns_point_group_measured_fraction_max 0.985
_diffrn_reflns_theta_full 25.242
_diffrn_reflns_theta_max 28.340
_diffrn_reflns_theta_min 1.571
_exptl_absorpt_coefficient_mu 0.076
_exptl_absorpt_correction_T_max 0.745686
_exptl_absorpt_correction_T_min 0.611033
_exptl_absorpt_correction_type multi-scan
_exptl_absorpt_process_details 'TWINABS 2012/1 (Bruker AXS)'
_exptl_crystal_colour colourless
_exptl_crystal_density_diffrn 1.249
_exptl_crystal_density_method 'not measured'
_exptl_crystal_description platelet
_exptl_crystal_F_000 368
_exptl_crystal_size_max 0.579
_exptl_crystal_size_mid 0.200
_exptl_crystal_size_min 0.169
_refine_diff_density_max 0.273
_refine_diff_density_min -0.232
_refine_diff_density_rms 0.045
_refine_ls_extinction_method none
_refine_ls_goodness_of_fit_ref 1.044
_refine_ls_hydrogen_treatment mixed
_refine_ls_matrix_type full
_refine_ls_number_parameters 275
_refine_ls_number_reflns 4535
_refine_ls_number_restraints 0
_refine_ls_restrained_S_all 1.044
_refine_ls_R_factor_all 0.0852
_refine_ls_R_factor_gt 0.0513
_refine_ls_shift/su_max 0.000
_refine_ls_shift/su_mean 0.000
_refine_ls_structure_factor_coef Fsqd
_refine_ls_weighting_details 'w=1/[\s^2^(Fo^2^)+(0.0451P)^2^+0.3934P] where P=(Fo^2^+2Fc^2^)/3'
_refine_ls_weighting_scheme calc
_refine_ls_wR_factor_gt 0.1106
_refine_ls_wR_factor_ref 0.1279
_reflns_Friedel_coverage 0.000
_reflns_number_gt 3290
_reflns_number_total 4535
_reflns_threshold_expression 'I > 2\s(I)'
_cod_data_source_file c9ce00823c2.cif
_cod_data_source_block ia126_tw
_cod_depositor_comments 'Adding full bibliography for 7232939--7232944.cif.'
_cod_database_code 7232941
_shelx_shelxl_version_number 2018/3
_shelx_space_group_comment
;
The symmetry employed for this shelxl refinement is uniquely defined
by the following loop, which should always be used as a source of
symmetry information in preference to the above space-group names.
They are only intended as comments.
;
_shelx_estimated_absorpt_t_min 0.957
_shelx_estimated_absorpt_t_max 0.987

loop_
_space_group_symop_operation_xyz
'x, y, z'
'-x, -y, -z'

loop_
_atom_site_label
_atom_site_type_symbol
_atom_site_fract_x
_atom_site_fract_y
_atom_site_fract_z
_atom_site_U_iso_or_equiv
_atom_site_adp_type
_atom_site_occupancy
_atom_site_site_symmetry_order
_atom_site_calc_flag
_atom_site_refinement_flags_posn
_atom_site_refinement_flags_adp
_atom_site_refinement_flags_occupancy
_atom_site_disorder_assembly
_atom_site_disorder_group
O1 O 0.76371(19) 0.4583(2) 0.14017(12) 0.0407(4) Uani 1 1 d . . . . .
N1 N 0.4270(2) 0.6463(2) 0.37725(10) 0.0228(3) Uani 1 1 d . . . . .
C1 C 0.4818(2) 0.6614(2) 0.26591(11) 0.0182(3) Uani 1 1 d . . . . .
C2 C 0.5338(3) 0.5003(3) 0.44404(12) 0.0263(4) Uani 1 1 d . . . . .
H2A H 0.648113 0.504983 0.429869 0.032 Uiso 1 1 calc R U . . .
H2B H 0.539248 0.394517 0.429516 0.032 Uiso 1 1 calc R U . . .
C11 C 0.4853(3) 0.5071(3) 0.23501(18) 0.0211(5) Uani 1 1 d . . . . .
C12 C 0.6191(3) 0.4193(3) 0.1745(2) 0.0290(5) Uani 1 1 d . . . . .
C13 C 0.6167(3) 0.2848(3) 0.1424(2) 0.0388(6) Uani 1 1 d . . . . .
H13 H 0.710247 0.226977 0.100237 0.047 Uiso 1 1 calc R U . . .
C14 C 0.4781(3) 0.2358(3) 0.1720(2) 0.0406(6) Uani 1 1 d . . . . .
H14 H 0.475155 0.145023 0.149290 0.049 Uiso 1 1 calc R U . . .
C15 C 0.3432(3) 0.3184(3) 0.2347(2) 0.0374(6) Uani 1 1 d . . . . .
H15 H 0.248283 0.283453 0.256513 0.045 Uiso 1 1 calc R U . . .
C16 C 0.3480(3) 0.4524(3) 0.26509(19) 0.0304(5) Uani 1 1 d . . . . .
H16 H 0.254841 0.509104 0.307916 0.036 Uiso 1 1 calc R U . . .
C21 C 0.6548(3) 0.6777(3) 0.23627(17) 0.0212(4) Uani 1 1 d . . . . .
C22 C 0.7822(3) 0.5791(3) 0.17678(19) 0.0256(5) Uani 1 1 d . . . . .
C23 C 0.9388(3) 0.5973(3) 0.1492(2) 0.0348(6) Uani 1 1 d . . . . .
H23 H 1.024846 0.526848 0.109581 0.042 Uiso 1 1 calc R U . . .
C24 C 0.9673(3) 0.7177(4) 0.1799(2) 0.0380(6) Uani 1 1 d . . . . .
H24 H 1.073043 0.732200 0.160342 0.046 Uiso 1 1 calc R U . . .
C25 C 0.8425(3) 0.8183(4) 0.2393(2) 0.0387(6) Uani 1 1 d . . . . .
H25 H 0.862590 0.901270 0.260825 0.046 Uiso 1 1 calc R U . . .
C26 C 0.6890(3) 0.7971(3) 0.26707(19) 0.0306(5) Uani 1 1 d . . . . .
H26 H 0.604394 0.865906 0.308290 0.037 Uiso 1 1 calc R U . . .
C31 C 0.3564(2) 0.8214(2) 0.20644(12) 0.0189(3) Uani 1 1 d . . . . .
C32 C 0.2210(2) 0.9296(2) 0.25589(12) 0.0250(4) Uani 1 1 d . . . . .
H32 H 0.203225 0.906433 0.329109 0.030 Uiso 1 1 calc R U . . .
C33 C 0.1113(3) 1.0714(3) 0.19916(14) 0.0286(4) Uani 1 1 d . . . . .
H33 H 0.018715 1.144095 0.234076 0.034 Uiso 1 1 calc R U . . .
C34 C 0.1346(3) 1.1081(3) 0.09328(14) 0.0298(4) Uani 1 1 d . . . . .
H34 H 0.058951 1.205572 0.055024 0.036 Uiso 1 1 calc R U . . .
C35 C 0.2696(3) 1.0015(3) 0.04293(13) 0.0311(4) Uani 1 1 d . . . . .
H35 H 0.287059 1.025659 -0.030316 0.037 Uiso 1 1 calc R U . . .
C36 C 0.3792(3) 0.8597(3) 0.09931(13) 0.0281(4) Uani 1 1 d . . . . .
H36 H 0.471577 0.787322 0.064095 0.034 Uiso 1 1 calc R U . . .
H1 H 0.412(3) 0.733(3) 0.394(2) 0.041(7) Uiso 1 1 d . . . . .
N4 N 1.1104(8) 0.1091(9) 0.4979(8) 0.0755(15) Uani 0.5 1 d . . P A -1
C41 C 1.0125(7) 0.0135(8) 0.4991(6) 0.0478(11) Uani 0.5 1 d G . P A -1
C42 C 1.0652(6) -0.1595(8) 0.5438(5) 0.0508(15) Uani 0.5 1 d G . P A -1
H42 H 1.166403 -0.212221 0.573240 0.061 Uiso 0.5 1 calc R U P A -1
C43 C 0.9696(9) -0.2553(6) 0.5456(5) 0.066(4) Uani 0.5 1 d G . P A -1
H43 H 1.005620 -0.373564 0.576149 0.080 Uiso 0.5 1 calc R U P A -1
C44 C 0.8215(9) -0.1781(9) 0.5025(6) 0.0685(15) Uani 0.5 1 d G . P A -1
H44 H 0.756230 -0.243651 0.503702 0.082 Uiso 0.5 1 calc R U P A -1
C45 C 0.7689(6) -0.0051(9) 0.4578(5) 0.056(3) Uani 0.5 1 d G . P A -1
H45 H 0.667623 0.047608 0.428344 0.068 Uiso 0.5 1 calc R U P A -1
C46 C 0.8644(7) 0.0907(6) 0.4560(5) 0.0469(14) Uani 0.5 1 d G . P A -1
H46 H 0.828406 0.208954 0.425432 0.056 Uiso 0.5 1 calc R U P A -1
C47 C 1.0399(12) 0.2869(13) 0.4796(9) 0.064(3) Uani 0.5 1 d . . P A -1
H47A H 1.024057 0.334857 0.406772 0.096 Uiso 0.5 1 calc R U P A -1
H47B H 1.114659 0.331598 0.496550 0.096 Uiso 0.5 1 calc R U P A -1
H47C H 0.932021 0.318109 0.522828 0.096 Uiso 0.5 1 calc R U P A -1
C48 C 1.2808(12) 0.0274(13) 0.5163(8) 0.065(3) Uani 0.5 1 d . . P A -1
H48A H 1.333604 0.113158 0.502699 0.098 Uiso 0.5 1 calc R U P A -1
H48B H 1.339948 -0.049962 0.470581 0.098 Uiso 0.5 1 calc R U P A -1
H48C H 1.285543 -0.036917 0.588337 0.098 Uiso 0.5 1 calc R U P A -1

loop_
_atom_site_aniso_label
_atom_site_aniso_U_11
_atom_site_aniso_U_22
_atom_site_aniso_U_33
_atom_site_aniso_U_23
_atom_site_aniso_U_13
_atom_site_aniso_U_12
O1 0.0286(9) 0.0410(10) 0.0598(9) -0.0331(8) 0.0116(7) -0.0134(6)
N1 0.0277(10) 0.0186(9) 0.0195(7) -0.0060(7) -0.0049(7) -0.0030(6)
C1 0.0201(10) 0.0176(10) 0.0155(7) -0.0032(7) -0.0021(7) -0.0054(6)
C2 0.0277(12) 0.0223(11) 0.0219(8) -0.0028(8) -0.0048(8) -0.0020(7)
C11 0.0219(10) 0.0168(10) 0.0224(11) -0.0027(8) -0.0059(8) -0.0040(8)
C12 0.0257(11) 0.0261(11) 0.0358(13) -0.0118(10) -0.0012(10) -0.0075(9)
C13 0.0359(14) 0.0329(13) 0.0513(16) -0.0248(12) 0.0013(11) -0.0082(11)
C14 0.0469(16) 0.0309(13) 0.0522(17) -0.0182(12) -0.0078(12) -0.0148(12)
C15 0.0334(13) 0.0326(13) 0.0523(16) -0.0120(12) -0.0061(12) -0.0160(11)
C16 0.0273(11) 0.0297(12) 0.0356(13) -0.0133(10) -0.0005(10) -0.0090(10)
C21 0.0207(10) 0.0227(10) 0.0194(11) -0.0042(8) -0.0039(8) -0.0062(8)
C22 0.0219(11) 0.0241(11) 0.0291(12) -0.0050(9) -0.0030(9) -0.0071(9)
C23 0.0206(11) 0.0385(13) 0.0390(14) -0.0075(11) 0.0006(10) -0.0072(10)
C24 0.0238(12) 0.0478(16) 0.0426(15) -0.0003(12) -0.0080(11) -0.0182(11)
C25 0.0378(15) 0.0489(16) 0.0412(15) -0.0121(12) -0.0063(11) -0.0256(13)
C26 0.0323(12) 0.0332(12) 0.0328(12) -0.0132(10) -0.0043(10) -0.0140(10)
C31 0.0182(10) 0.0182(9) 0.0219(8) -0.0053(7) -0.0040(7) -0.0066(6)
C32 0.0266(11) 0.0234(11) 0.0208(8) -0.0059(8) -0.0011(8) -0.0047(7)
C33 0.0236(12) 0.0237(11) 0.0331(10) -0.0099(9) -0.0027(9) -0.0006(7)
C34 0.0286(12) 0.0240(11) 0.0322(9) -0.0019(8) -0.0104(8) -0.0042(7)
C35 0.0348(13) 0.0329(12) 0.0195(8) -0.0024(8) -0.0055(8) -0.0066(8)
C36 0.0269(11) 0.0284(12) 0.0234(8) -0.0078(8) -0.0010(8) -0.0034(7)
N4 0.043(4) 0.046(4) 0.137(5) -0.042(4) -0.002(4) -0.005(2)
C41 0.037(3) 0.050(4) 0.0478(19) -0.030(2) 0.010(2) 0.0007(18)
C42 0.038(4) 0.062(5) 0.042(3) -0.022(3) 0.009(3) -0.006(3)
C43 0.079(7) 0.073(8) 0.045(5) -0.012(4) 0.009(4) -0.034(6)
C44 0.085(6) 0.072(5) 0.059(3) -0.014(3) -0.001(3) -0.044(4)
C45 0.050(7) 0.076(6) 0.047(5) -0.030(4) 0.008(4) -0.022(5)
C46 0.038(4) 0.047(4) 0.047(4) -0.022(3) 0.009(3) -0.004(3)
C47 0.047(5) 0.061(5) 0.074(7) -0.018(5) 0.005(4) -0.014(4)
C48 0.040(5) 0.082(7) 0.077(7) -0.037(5) -0.004(5) -0.012(4)

loop_
_atom_type_symbol
_atom_type_description
_atom_type_scat_dispersion_real
_atom_type_scat_dispersion_imag
_atom_type_scat_source
C C 0.0033 0.0016 'International Tables Vol C Tables 4.2.6.8 and 6.1.1.4'
H H 0.0000 0.0000 'International Tables Vol C Tables 4.2.6.8 and 6.1.1.4'
N N 0.0061 0.0033 'International Tables Vol C Tables 4.2.6.8 and 6.1.1.4'
O O 0.0106 0.0060 'International Tables Vol C Tables 4.2.6.8 and 6.1.1.4'

loop_
_geom_angle_atom_site_label_1
_geom_angle_atom_site_label_2
_geom_angle_atom_site_label_3
_geom_angle
_geom_angle_site_symmetry_1
_geom_angle_site_symmetry_3
C22 O1 C12 118.31(13) . .
C2 N1 C1 115.05(13) . .
C2 N1 H1 109.9(18) . .
C1 N1 H1 112.1(18) . .
N1 C1 C11 110.39(17) . .
N1 C1 C21 111.08(17) . .
C11 C1 C21 109.24(12) . .
N1 C1 C31 108.57(12) . .
C11 C1 C31 108.57(16) . .
C21 C1 C31 108.93(17) . .
N1 C2 C2 110.14(16) . 2_666
N1 C2 H2A 109.6 . .
C2 C2 H2A 109.6 2_666 .
N1 C2 H2B 109.6 . .
C2 C2 H2B 109.6 2_666 .
H2A C2 H2B 108.1 . .
C12 C11 C16 117.1(2) . .
C12 C11 C1 122.50(19) . .
C16 C11 C1 120.4(2) . .
C11 C12 O1 123.3(2) . .
C11 C12 C13 121.8(2) . .
O1 C12 C13 114.9(2) . .
C14 C13 C12 119.6(2) . .
C14 C13 H13 120.2 . .
C12 C13 H13 120.2 . .
C13 C14 C15 120.1(2) . .
C13 C14 H14 120.0 . .
C15 C14 H14 120.0 . .
C16 C15 C14 119.2(2) . .
C16 C15 H15 120.4 . .
C14 C15 H15 120.4 . .
C15 C16 C11 122.1(2) . .
C15 C16 H16 118.9 . .
C11 C16 H16 118.9 . .
C22 C21 C26 117.2(2) . .
C22 C21 C1 122.48(18) . .
C26 C21 C1 120.3(2) . .
O1 C22 C21 122.98(19) . .
O1 C22 C23 115.3(2) . .
C21 C22 C23 121.7(2) . .
C24 C23 C22 119.4(2) . .
C24 C23 H23 120.3 . .
C22 C23 H23 120.3 . .
C23 C24 C25 120.2(2) . .
C23 C24 H24 119.9 . .
C25 C24 H24 119.9 . .
C26 C25 C24 119.6(2) . .
C26 C25 H25 120.2 . .
C24 C25 H25 120.2 . .
C25 C26 C21 121.7(2) . .
C25 C26 H26 119.1 . .
C21 C26 H26 119.1 . .
C32 C31 C36 118.26(14) . .
C32 C31 C1 122.53(13) . .
C36 C31 C1 119.21(13) . .
C31 C32 C33 120.44(15) . .
C31 C32 H32 119.8 . .
C33 C32 H32 119.8 . .
C34 C33 C32 120.93(16) . .
C34 C33 H33 119.5 . .
C32 C33 H33 119.5 . .
C33 C34 C35 119.22(15) . .
C33 C34 H34 120.4 . .
C35 C34 H34 120.4 . .
C34 C35 C36 120.01(16) . .
C34 C35 H35 120.0 . .
C36 C35 H35 120.0 . .
C35 C36 C31 121.15(15) . .
C35 C36 H36 119.4 . .
C31 C36 H36 119.4 . .
C41 N4 C47 119.8(7) . .
C41 N4 C48 120.8(7) . .
C47 N4 C48 119.4(6) . .
C42 C41 C46 120.0 . .
C42 C41 N4 119.4(6) . .
C46 C41 N4 120.6(6) . .
C41 C42 C43 120.0 . .
C41 C42 H42 120.0 . .
C43 C42 H42 120.0 . .
C44 C43 C42 120.0 . .
C44 C43 H43 120.0 . .
C42 C43 H43 120.0 . .
C45 C44 C43 120.0 . .
C45 C44 H44 120.0 . .
C43 C44 H44 120.0 . .
C46 C45 C44 120.0 . .
C46 C45 H45 120.0 . .
C44 C45 H45 120.0 . .
C45 C46 C41 120.0 . .
C45 C46 H46 120.0 . .
C41 C46 H46 120.0 . .
N4 C47 H47A 109.5 . .
N4 C47 H47B 109.5 . .
H47A C47 H47B 109.5 . .
N4 C47 H47C 109.5 . .
H47A C47 H47C 109.5 . .
H47B C47 H47C 109.5 . .
N4 C48 H48A 109.5 . .
N4 C48 H48B 109.5 . .
H48A C48 H48B 109.5 . .
N4 C48 H48C 109.5 . .
H48A C48 H48C 109.5 . .
H48B C48 H48C 109.5 . .

loop_
_geom_bond_atom_site_label_1
_geom_bond_atom_site_label_2
_geom_bond_distance
_geom_bond_site_symmetry_2
O1 C22 1.377(3) .
O1 C12 1.381(3) .
N1 C2 1.459(2) .
N1 C1 1.4720(19) .
N1 H1 0.82(3) .
C1 C11 1.526(3) .
C1 C21 1.527(3) .
C1 C31 1.546(2) .
C2 C2 1.511(3) 2_666
C2 H2A 0.9900 .
C2 H2B 0.9900 .
C11 C12 1.378(3) .
C11 C16 1.395(3) .
C12 C13 1.389(3) .
C13 C14 1.377(4) .
C13 H13 0.9500 .
C14 C15 1.383(4) .
C14 H14 0.9500 .
C15 C16 1.380(3) .
C15 H15 0.9500 .
C16 H16 0.9500 .
C21 C22 1.388(3) .
C21 C26 1.392(3) .
C22 C23 1.395(3) .
C23 C24 1.371(3) .
C23 H23 0.9500 .
C24 C25 1.386(4) .
C24 H24 0.9500 .
C25 C26 1.380(3) .
C25 H25 0.9500 .
C26 H26 0.9500 .
C31 C32 1.386(2) .
C31 C36 1.389(2) .
C32 C33 1.388(2) .
C32 H32 0.9500 .
C33 C34 1.373(2) .
C33 H33 0.9500 .
C34 C35 1.384(3) .
C34 H34 0.9500 .
C35 C36 1.385(2) .
C35 H35 0.9500 .
C36 H36 0.9500 .
N4 C41 1.407(6) .
N4 C47 1.408(11) .
N4 C48 1.434(10) .
C41 C42 1.3900 .
C41 C46 1.3900 .
C42 C43 1.3900 .
C42 H42 0.9500 .
C43 C44 1.3900 .
C43 H43 0.9500 .
C44 C45 1.3900 .
C44 H44 0.9500 .
C45 C46 1.3900 .
C45 H45 0.9500 .
C46 H46 0.9500 .
C47 H47A 0.9800 .
C47 H47B 0.9800 .
C47 H47C 0.9800 .
C48 H48A 0.9800 .
C48 H48B 0.9800 .
C48 H48C 0.9800 .

loop_
_geom_hbond_atom_site_label_D
_geom_hbond_atom_site_label_H
_geom_hbond_atom_site_label_A
_geom_hbond_distance_DH
_geom_hbond_distance_HA
_geom_hbond_distance_DA
_geom_hbond_angle_DHA
_geom_hbond_publ_flag
C32 H32 N1 0.95 2.40 2.770(2) 103 yes

loop_
_geom_torsion_atom_site_label_1
_geom_torsion_atom_site_label_2
_geom_torsion_atom_site_label_3
_geom_torsion_atom_site_label_4
_geom_torsion
_geom_torsion_site_symmetry_4
C2 N1 C1 C11 61.2(3) .
C2 N1 C1 C21 -60.2(3) .
C2 N1 C1 C31 -179.9(2) .
C1 N1 C2 C2 179.4(3) 2_666
N1 C1 C11 C12 -132.3(2) .
C21 C1 C11 C12 -9.9(2) .
C31 C1 C11 C12 108.8(2) .
N1 C1 C11 C16 49.7(2) .
C21 C1 C11 C16 172.1(2) .
C31 C1 C11 C16 -69.2(2) .
C16 C11 C12 O1 -179.2(2) .
C1 C11 C12 O1 2.7(3) .
C16 C11 C12 C13 1.6(4) .
C1 C11 C12 C13 -176.4(2) .
C22 O1 C12 C11 7.0(3) .
C22 O1 C12 C13 -173.8(2) .
C11 C12 C13 C14 -0.5(4) .
O1 C12 C13 C14 -179.8(2) .
C12 C13 C14 C15 -1.0(4) .
C13 C14 C15 C16 1.4(4) .
C14 C15 C16 C11 -0.3(4) .
C12 C11 C16 C15 -1.2(4) .
C1 C11 C16 C15 176.9(2) .
N1 C1 C21 C22 130.8(2) .
C11 C1 C21 C22 8.8(2) .
C31 C1 C21 C22 -109.6(2) .
N1 C1 C21 C26 -50.5(2) .
C11 C1 C21 C26 -172.6(2) .
C31 C1 C21 C26 69.0(2) .
C12 O1 C22 C21 -8.1(3) .
C12 O1 C22 C23 172.4(2) .
C26 C21 C22 O1 -179.1(2) .
C1 C21 C22 O1 -0.4(3) .
C26 C21 C22 C23 0.4(3) .
C1 C21 C22 C23 179.1(2) .
O1 C22 C23 C24 178.3(2) .
C21 C22 C23 C24 -1.2(4) .
C22 C23 C24 C25 1.2(4) .
C23 C24 C25 C26 -0.3(4) .
C24 C25 C26 C21 -0.5(4) .
C22 C21 C26 C25 0.5(3) .
C1 C21 C26 C25 -178.3(2) .
N1 C1 C31 C32 2.1(3) .
C11 C1 C31 C32 122.1(2) .
C21 C1 C31 C32 -119.0(2) .
N1 C1 C31 C36 -178.0(2) .
C11 C1 C31 C36 -58.0(3) .
C21 C1 C31 C36 60.9(3) .
C36 C31 C32 C33 0.4(4) .
C1 C31 C32 C33 -179.7(2) .
C31 C32 C33 C34 -0.3(4) .
C32 C33 C34 C35 0.1(4) .
C33 C34 C35 C36 0.0(4) .
C34 C35 C36 C31 0.1(4) .
C32 C31 C36 C35 -0.3(4) .
C1 C31 C36 C35 179.8(2) .
C47 N4 C41 C42 -162.6(8) .
C48 N4 C41 C42 16.7(12) .
C47 N4 C41 C46 17.4(12) .
C48 N4 C41 C46 -163.4(8) .
C46 C41 C42 C43 0.0 .
N4 C41 C42 C43 180.0(8) .
C41 C42 C43 C44 0.0 .
C42 C43 C44 C45 0.0 .
C43 C44 C45 C46 0.0 .
C44 C45 C46 C41 0.0 .
C42 C41 C46 C45 0.0 .
N4 C41 C46 C45 -180.0(8) .
